data_2018631
loop_
_publ_author_name
'Wang, Yi'
'Stoeckli-Evans, Helen'

_publ_section_title
;
 The inner-salt zwitterion, the dihydrochloride dihydrate and the dimethyl
 sulfoxide disolvate of 3,6-bis(pyridin-2-yl)pyrazine-2,5-dicarboxylic
 acid
;
_journal_coeditor_code FG3272
_journal_issue 11
_journal_name_full 'Acta Crystallographica Section C'
_journal_page_first o431
_journal_page_last o435
_journal_paper_doi 10.1107/S0108270112039534
_journal_volume 68
_journal_year 2012
_chemical_formula_iupac 'C16 H10 N4 O4'
_chemical_formula_moiety 'C16 H10 N4 O4'
_chemical_formula_sum 'C16 H10 N4 O4'
_chemical_formula_weight 322.28
_chemical_name_systematic
;
5-Carboxy-3-(pyridin-1-ium-2-yl)-6-(pyridin-2-yl)pyrazine-2-carboxylate
;
_space_group_IT_number 14
_symmetry_cell_setting monoclinic
_symmetry_space_group_name_Hall '-P 2ybc'
_symmetry_space_group_name_H-M 'P 1 21/c 1'
_atom_sites_solution_hydrogens geom
_atom_sites_solution_primary direct
_atom_sites_solution_secondary difmap
_audit_creation_method SHELXL97
_cell_angle_alpha 90.00
_cell_angle_beta 93.890(10)
_cell_angle_gamma 90.00
_cell_formula_units_Z 4
_cell_length_a 8.304(3)
_cell_length_b 9.6840(10)
_cell_length_c 17.802(2)
_cell_measurement_reflns_used 17
_cell_measurement_temperature 213(2)
_cell_measurement_theta_max 19.0
_cell_measurement_theta_min 14.0
_cell_volume 1428.3(6)
_computing_cell_refinement 'STADI-4 Software (Stoe & Cie, 1997)'
_computing_data_collection 'STADI-4 Software (Stoe & Cie, 1997)'
_computing_data_reduction 'X-RED (Stoe & Cie, 1997)'
_computing_molecular_graphics
;
PLATON (Spek, 2009) and Mercury (Macrae <i>et al.</i>, 2008)
;
_computing_publication_material
;
SHELXL97 (Sheldrick, 2008), PLATON (Spek, 2009) and
publCIF (Westrip, 2010)
;
_computing_structure_refinement 'SHELXL97 (Sheldrick, 2008)'
_computing_structure_solution 'SHELXS97 (Sheldrick, 2008)'
_diffrn_ambient_temperature 213(2)
_diffrn_measured_fraction_theta_full 0.948
_diffrn_measured_fraction_theta_max 0.948
_diffrn_measurement_device_type 'Stoe AED-2 four-circle'
_diffrn_measurement_method 2\q/\w
_diffrn_radiation_monochromator graphite
_diffrn_radiation_source 'fine-focus sealed tube'
_diffrn_radiation_type MoK\a
_diffrn_radiation_wavelength 0.71073
_diffrn_reflns_av_R_equivalents 0.0869
_diffrn_reflns_av_sigmaI/netI 0.0534
_diffrn_reflns_limit_h_max 9
_diffrn_reflns_limit_h_min -9
_diffrn_reflns_limit_k_max 11
_diffrn_reflns_limit_k_min 0
_diffrn_reflns_limit_l_max 21
_diffrn_reflns_limit_l_min 0
_diffrn_reflns_number 2502
_diffrn_reflns_theta_full 24.98
_diffrn_reflns_theta_max 24.98
_diffrn_reflns_theta_min 2.29
_diffrn_standards_decay_% 2
_diffrn_standards_interval_time 60
_diffrn_standards_number 2
_exptl_absorpt_coefficient_mu 0.112
_exptl_absorpt_correction_type none
_exptl_crystal_colour colourless
_exptl_crystal_density_diffrn 1.499
_exptl_crystal_density_method 'not measured'
_exptl_crystal_description rod
_exptl_crystal_F_000 664
_exptl_crystal_size_max 0.49
_exptl_crystal_size_mid 0.27
_exptl_crystal_size_min 0.10
_refine_diff_density_max 0.241
_refine_diff_density_min -0.330
_refine_ls_extinction_coef 0.007(2)
_refine_ls_extinction_expression Fc^*^=kFc[1+0.001xFc^2^\l^3^/sin(2\q)]^-1/4^
_refine_ls_extinction_method 'SHELXL97 (Sheldrick, 2008)'
_refine_ls_goodness_of_fit_ref 1.085
_refine_ls_hydrogen_treatment mixed
_refine_ls_matrix_type full
_refine_ls_number_parameters 226
_refine_ls_number_reflns 2371
_refine_ls_number_restraints 2
_refine_ls_restrained_S_all 1.086
_refine_ls_R_factor_all 0.0867
_refine_ls_R_factor_gt 0.0613
_refine_ls_shift/su_max 0.000
_refine_ls_shift/su_mean 0.000
_refine_ls_structure_factor_coef Fsqd
_refine_ls_weighting_details 'calc w = 1/[\s^2^(Fo^2^)+(0.0837P)^2^+0.1644P] where P=(Fo^2^+2Fc^2^)/3'
_refine_ls_weighting_scheme calc
_refine_ls_wR_factor_gt 0.1441
_refine_ls_wR_factor_ref 0.1650
_reflns_number_gt 1731
_reflns_number_total 2371
_reflns_threshold_expression I>2\s(I)
_cod_data_source_file fg3272.cif
_cod_data_source_block Ia
_cod_original_sg_symbol_H-M 'P 21/c'
_cod_database_code 2018631
_cod_database_fobs_code 2018631

loop_
_symmetry_equiv_pos_site_id
_symmetry_equiv_pos_as_xyz
1 x,y,z
2 -x,1/2+y,1/2-z
3 -x,-y,-z
4 x,1/2-y,1/2+z

loop_
_atom_site_aniso_label
_atom_site_aniso_U_11
_atom_site_aniso_U_22
_atom_site_aniso_U_33
_atom_site_aniso_U_12
_atom_site_aniso_U_13
_atom_site_aniso_U_23
O1 0.0560(17) 0.0270(13) 0.0277(12) -0.0042(12) 0.0016(12) -0.0033(10)
O2 0.0595(18) 0.0190(13) 0.0287(13) 0.0020(12) -0.0005(11) 0.0016(10)
O3 0.0496(15) 0.0288(13) 0.0256(12) 0.0069(11) 0.0091(11) 0.0001(10)
O4 0.0731(19) 0.0175(13) 0.0348(13) -0.0024(12) 0.0229(13) 0.0022(10)
N1 0.0398(17) 0.0157(14) 0.0174(12) -0.0018(12) 0.0050(11) 0.0005(10)
N2 0.0378(16) 0.0165(13) 0.0161(12) -0.0020(11) 0.0034(11) 0.0004(10)
N3 0.0392(17) 0.0251(15) 0.0162(12) 0.0010(12) 0.0074(11) -0.0029(11)
N4 0.0411(18) 0.0197(14) 0.0183(13) -0.0011(13) 0.0047(12) 0.0004(11)
C1 0.0299(18) 0.0178(16) 0.0181(15) 0.0010(13) 0.0006(13) -0.0008(12)
C2 0.0362(19) 0.0183(16) 0.0159(14) 0.0008(14) 0.0033(13) -0.0009(12)
C3 0.0308(18) 0.0181(16) 0.0183(14) -0.0033(13) 0.0064(12) -0.0024(13)
C4 0.0312(18) 0.0189(16) 0.0159(14) -0.0023(13) 0.0055(12) -0.0008(12)
C5 0.0324(18) 0.0194(17) 0.0149(14) -0.0040(14) 0.0026(12) -0.0008(12)
C6 0.046(2) 0.0227(18) 0.0223(16) -0.0008(15) 0.0012(15) 0.0029(13)
C7 0.053(2) 0.043(2) 0.0167(15) -0.0049(18) -0.0008(15) 0.0053(15)
C8 0.058(3) 0.041(2) 0.0165(16) -0.0079(19) 0.0093(16) -0.0021(15)
C9 0.046(2) 0.0299(19) 0.0228(16) -0.0011(16) 0.0104(15) -0.0066(14)
C10 0.040(2) 0.0236(17) 0.0153(15) -0.0020(14) 0.0074(14) -0.0030(13)
C11 0.0381(19) 0.0167(15) 0.0184(14) 0.0044(14) 0.0047(13) 0.0011(13)
C12 0.038(2) 0.0265(19) 0.0256(16) -0.0018(15) 0.0024(14) -0.0031(14)
C13 0.039(2) 0.039(2) 0.0284(18) 0.0042(17) -0.0052(15) -0.0129(16)
C14 0.051(2) 0.043(2) 0.0158(15) 0.0066(18) 0.0024(15) -0.0038(15)
C15 0.049(2) 0.033(2) 0.0163(15) 0.0069(17) 0.0081(15) 0.0000(14)
C16 0.042(2) 0.0238(18) 0.0123(14) 0.0032(15) 0.0011(14) -0.0002(13)

loop_
_atom_site_type_symbol
_atom_site_label
_atom_site_fract_x
_atom_site_fract_y
_atom_site_fract_z
_atom_site_U_iso_or_equiv
_atom_site_thermal_displace_type
_atom_site_calc_flag
_atom_site_refinement_flags
_atom_site_occupancy
O O1 0.6004(3) -0.3146(2) 0.05568(12) 0.0370(8) Uani d . 1.000
O O2 0.7772(3) -0.3595(2) 0.15328(13) 0.0359(9) Uani d D 1.000
O O3 0.5723(3) 0.3148(2) 0.21142(12) 0.0344(8) Uani d . 1.000
O O4 0.7608(3) 0.3811(2) 0.13479(13) 0.0409(9) Uani d . 1.000
N N1 0.7303(3) 0.1069(3) 0.08187(13) 0.0242(8) Uani d . 1.000
N N2 0.7305(3) -0.0916(3) 0.19477(13) 0.0234(8) Uani d . 1.000
N N3 0.8607(3) -0.1718(3) -0.02336(13) 0.0266(9) Uani d . 1.000
N N4 0.6567(4) -0.0069(3) 0.33651(13) 0.0262(9) Uani d D 1.000
C C1 0.7395(4) -0.0271(3) 0.06572(15) 0.0220(9) Uani d . 1.000
C C2 0.7278(4) -0.1275(3) 0.12231(15) 0.0234(10) Uani d . 1.000
C C3 0.7287(4) 0.0440(3) 0.21090(15) 0.0222(9) Uani d . 1.000
C C4 0.7188(4) 0.1433(3) 0.15377(15) 0.0218(9) Uani d . 1.000
C C5 0.7623(4) -0.0648(3) -0.01387(15) 0.0222(9) Uani d . 1.000
C C6 0.6891(4) 0.0109(3) -0.07274(16) 0.0304(10) Uani d . 1.000
C C7 0.7123(5) -0.0301(4) -0.14580(17) 0.0377(11) Uani d . 1.000
C C8 0.8116(5) -0.1408(4) -0.15661(17) 0.0382(13) Uani d . 1.000
C C9 0.8836(4) -0.2080(4) -0.09475(17) 0.0325(11) Uani d . 1.000
C C10 0.6967(4) -0.2791(3) 0.10605(16) 0.0261(10) Uani d . 1.000
C C11 0.7422(4) 0.0757(3) 0.29247(16) 0.0243(9) Uani d . 1.000
C C12 0.8446(4) 0.1715(3) 0.32588(17) 0.0300(11) Uani d . 1.000
C C13 0.8587(4) 0.1823(4) 0.40439(18) 0.0358(11) Uani d . 1.000
C C14 0.7696(4) 0.0969(4) 0.44688(18) 0.0366(11) Uani d . 1.000
C C15 0.6672(4) 0.0026(4) 0.41177(16) 0.0325(11) Uani d . 1.000
C C16 0.6829(4) 0.2937(3) 0.16834(15) 0.0261(10) Uani d . 1.000
H H2O 0.750(5) -0.447(2) 0.145(2) 0.073(15) Uiso d D 1.000
H H4N 0.584(4) -0.065(3) 0.3160(19) 0.044(11) Uiso d D 1.000
H H6 0.62520 0.08840 -0.06340 0.0360 Uiso c R 1.000
H H7 0.66110 0.01670 -0.18710 0.0450 Uiso c R 1.000
H H8 0.83020 -0.17040 -0.20550 0.0460 Uiso c R 1.000
H H9 0.95220 -0.28290 -0.10300 0.0390 Uiso c R 1.000
H H12 0.90510 0.22970 0.29630 0.0360 Uiso c R 1.000
H H13 0.92900 0.24770 0.42790 0.0430 Uiso c R 1.000
H H14 0.77860 0.10310 0.49970 0.0440 Uiso c R 1.000
H H15 0.60440 -0.05550 0.44040 0.0390 Uiso c R 1.000

loop_
_atom_type_symbol
_atom_type_description
_atom_type_scat_dispersion_real
_atom_type_scat_dispersion_imag
_atom_type_scat_source
C C 0.0033 0.0016 'International Tables Vol C Tables 4.2.6.8 and 6.1.1.4'
H H 0.0000 0.0000 'International Tables Vol C Tables 4.2.6.8 and 6.1.1.4'
N N 0.0061 0.0033 'International Tables Vol C Tables 4.2.6.8 and 6.1.1.4'
O O 0.0106 0.0060 'International Tables Vol C Tables 4.2.6.8 and 6.1.1.4'

loop_
_geom_angle_atom_site_label_1
_geom_angle_atom_site_label_2
_geom_angle_atom_site_label_3
_geom_angle
_geom_angle_publ_flag
C10 O2 H2O 111(2) no
C1 N1 C4 118.2(3) no
C2 N2 C3 117.5(3) no
C5 N3 C9 116.6(3) no
C11 N4 C15 122.5(3) no
C15 N4 H4N 117(2) no
C11 N4 H4N 120(2) no
N1 C1 C2 120.7(2) no
C2 C1 C5 122.1(3) no
N1 C1 C5 117.2(2) no
C1 C2 C10 123.5(2) no
N2 C2 C1 120.9(3) no
N2 C2 C10 115.4(3) no
N2 C3 C4 121.2(2) no
N2 C3 C11 114.3(2) no
C4 C3 C11 124.6(3) no
N1 C4 C3 120.7(3) no
N1 C4 C16 116.5(2) no
C3 C4 C16 122.7(2) no
N3 C5 C6 123.7(3) no
N3 C5 C1 115.4(2) no
C1 C5 C6 120.9(3) no
C5 C6 C7 118.5(3) no
C6 C7 C8 118.6(3) no
C7 C8 C9 119.2(3) no
N3 C9 C8 123.4(3) no
O2 C10 C2 112.6(3) no
O1 C10 C2 120.8(3) no
O1 C10 O2 126.5(3) no
N4 C11 C3 115.9(3) no
N4 C11 C12 119.0(3) no
C3 C11 C12 124.8(3) no
C11 C12 C13 119.5(3) no
C12 C13 C14 119.6(3) no
C13 C14 C15 119.5(3) no
N4 C15 C14 119.9(3) no
O3 C16 O4 127.6(3) no
O3 C16 C4 115.0(3) no
O4 C16 C4 117.3(3) no
C5 C6 H6 121.00 no
C7 C6 H6 121.00 no
C6 C7 H7 121.00 no
C8 C7 H7 121.00 no
C7 C8 H8 120.00 no
C9 C8 H8 120.00 no
N3 C9 H9 118.00 no
C8 C9 H9 118.00 no
C11 C12 H12 120.00 no
C13 C12 H12 120.00 no
C12 C13 H13 120.00 no
C14 C13 H13 120.00 no
C13 C14 H14 120.00 no
C15 C14 H14 120.00 no
N4 C15 H15 120.00 no
C14 C15 H15 120.00 no

loop_
_geom_bond_atom_site_label_1
_geom_bond_atom_site_label_2
_geom_bond_distance
_geom_bond_publ_flag
O1 C10 1.210(4) no
O2 C10 1.298(4) no
O3 C16 1.253(4) no
O4 C16 1.243(4) no
O2 H2O 0.89(2) no
N1 C4 1.337(4) no
N1 C1 1.332(4) no
N2 C2 1.335(4) no
N2 C3 1.345(4) no
N3 C9 1.344(4) no
N3 C5 1.337(4) no
N4 C11 1.354(4) no
N4 C15 1.340(4) no
N4 H4N 0.89(3) no
C1 C2 1.408(4) no
C1 C5 1.488(4) no
C2 C10 1.515(4) no
C3 C4 1.398(4) no
C3 C11 1.481(4) no
C4 C16 1.513(4) no
C5 C6 1.385(4) no
C6 C7 1.386(4) no
C7 C8 1.374(6) no
C8 C9 1.380(5) no
C11 C12 1.367(4) no
C12 C13 1.399(4) no
C13 C14 1.371(5) no
C14 C15 1.370(5) no
C6 H6 0.9400 no
C7 H7 0.9400 no
C8 H8 0.9400 no
C9 H9 0.9400 no
C12 H12 0.9400 no
C13 H13 0.9400 no
C14 H14 0.9400 no
C15 H15 0.9400 no

loop_
_geom_hbond_atom_site_label_D
_geom_hbond_atom_site_label_H
_geom_hbond_atom_site_label_A
_geom_hbond_site_symmetry_A
_geom_hbond_distance_DH
_geom_hbond_distance_HA
_geom_hbond_distance_DA
_geom_hbond_angle_DHA
_geom_hbond_publ_flag
O2 H2O O4 1_545 0.89(2) 1.68(2) 2.536(3) 162(4) yes
N4 H4N O3 2_645 0.89(3) 1.79(3) 2.666(4) 171(3) yes
C7 H7 O3 4_554 0.94 2.51 3.429(4) 166 yes
C8 H8 O2 4_544 0.94 2.54 3.377(4) 149 yes
C13 H13 N3 2_755 0.94 2.48 3.353(4) 155 yes
C14 H14 O4 4_555 0.94 2.42 3.358(4) 172 yes
C15 H15 O1 4_545 0.94 2.41 3.222(4) 145 yes

loop_
_geom_torsion_atom_site_label_1
_geom_torsion_atom_site_label_2
_geom_torsion_atom_site_label_3
_geom_torsion_atom_site_label_4
_geom_torsion
_geom_torsion_publ_flag
C4 N1 C1 C2 3.7(5) no
C4 N1 C1 C5 -176.4(3) no
C1 N1 C4 C3 4.8(5) no
C1 N1 C4 C16 -170.9(3) no
C3 N2 C2 C1 6.4(5) no
C3 N2 C2 C10 -168.4(3) no
C2 N2 C3 C4 2.1(5) no
C2 N2 C3 C11 -176.4(3) no
C9 N3 C5 C1 -179.9(3) no
C9 N3 C5 C6 -2.1(5) no
C5 N3 C9 C8 0.1(5) no
C15 N4 C11 C3 174.6(3) no
C15 N4 C11 C12 0.8(5) no
C11 N4 C15 C14 -1.2(5) no
N1 C1 C2 N2 -9.7(5) no
N1 C1 C2 C10 164.7(3) no
C5 C1 C2 N2 170.4(3) no
C5 C1 C2 C10 -15.3(5) no
N1 C1 C5 N3 141.7(3) no
N1 C1 C5 C6 -36.3(5) no
C2 C1 C5 N3 -38.4(4) no
C2 C1 C5 C6 143.7(3) no
N2 C2 C10 O1 133.9(3) no
N2 C2 C10 O2 -43.2(4) no
C1 C2 C10 O1 -40.8(5) no
C1 C2 C10 O2 142.2(3) no
N2 C3 C4 N1 -8.1(5) no
N2 C3 C4 C16 167.4(3) no
C11 C3 C4 N1 170.3(3) no
C11 C3 C4 C16 -14.3(5) no
N2 C3 C11 N4 -41.0(4) no
N2 C3 C11 C12 132.5(3) no
C4 C3 C11 N4 140.6(3) no
C4 C3 C11 C12 -46.0(5) no
N1 C4 C16 O3 132.1(3) no
N1 C4 C16 O4 -45.5(4) no
C3 C4 C16 O3 -43.6(4) no
C3 C4 C16 O4 138.9(3) no
N3 C5 C6 C7 3.3(5) no
C1 C5 C6 C7 -179.0(3) no
C5 C6 C7 C8 -2.4(5) no
C6 C7 C8 C9 0.5(6) no
C7 C8 C9 N3 0.7(6) no
N4 C11 C12 C13 -0.1(5) no
C3 C11 C12 C13 -173.4(3) no
C11 C12 C13 C14 -0.1(5) no
C12 C13 C14 C15 -0.4(5) no
C13 C14 C15 N4 1.0(5) no

loop_
_cod_related_entry_id
_cod_related_entry_database
_cod_related_entry_code
1 ChemSpider 30654392
